data_1548159
loop_
_publ_author_name
'M. A. Neumann'
'J. van de Streek'
'F. P. A. Fabbiani'
'P. Hidber'
'O. Grassmann'

_publ_section_title
;
 Combined crystal structure prediction and high-pressure crystallization
 in rational pharmaceutical polymorph screening
;
_journal_name_full 'Nature Communications'
_journal_page_first 7793
_journal_paper_doi 10.1038/ncomms8793
_journal_volume 6
_journal_year 2015
_chemical_formula_moiety 'C23 H35 N O2 S'
_chemical_formula_sum 'C23 H35 N O2 S'
_chemical_formula_weight 389.58
_chemical_name_common Dalcetrapib
_chemical_name_systematic
;
S-[2-({[1-(2-ethylbutyl)cyclohexyl]carbonyl}amino)phenyl] 2-methylpropanethioate
;
_space_group_crystal_system monoclinic
_space_group_IT_number 14
_space_group_name_Hall '-P 2ybc'
_space_group_name_H-M_alt 'P 1 21/c 1'
_symmetry_space_group_name_Hall '-P 2ybc'
_symmetry_space_group_name_H-M 'P 1 21/c 1'
_atom_sites_solution_hydrogens geom
_atom_sites_solution_primary 'known structure'
_atom_sites_solution_secondary difmap
_cell_angle_alpha 90
_cell_angle_beta 88.7400(10)
_cell_angle_gamma 90
_cell_formula_units_Z 4
_cell_length_a 11.2235(3)
_cell_length_b 9.8526(2)
_cell_length_c 20.7922(5)
_cell_measurement_reflns_used 6329
_cell_measurement_temperature 295(2)
_cell_measurement_theta_max 23.99
_cell_measurement_theta_min 2.64
_cell_volume 2298.66(9)
_computing_cell_refinement 'APEX2 v2012.4-0'
_computing_data_collection 'APEX2 v2012.4-0'
_computing_data_reduction 'SAINT (Bruker, 2007)'
_computing_structure_refinement 'SHELXL-2013 (Sheldrick, 2013)'
_computing_structure_solution Sir92
_diffrn_ambient_temperature 295(2)
_diffrn_measured_fraction_theta_full 0.936
_diffrn_measured_fraction_theta_max 0.990
_diffrn_measurement_device_type 'Bruker APEXII CCD area-detector'
_diffrn_measurement_method '\w scans'
_diffrn_radiation_monochromator graphite
_diffrn_radiation_source 'fine-focus sealed tube'
_diffrn_radiation_type MoK\a
_diffrn_radiation_wavelength 0.71073
_diffrn_reflns_av_R_equivalents 0.0221
_diffrn_reflns_av_unetI/netI 0.0195
_diffrn_reflns_Laue_measured_fraction_full 0.936
_diffrn_reflns_Laue_measured_fraction_max 0.990
_diffrn_reflns_limit_h_max 13
_diffrn_reflns_limit_h_min -13
_diffrn_reflns_limit_k_max 11
_diffrn_reflns_limit_k_min -11
_diffrn_reflns_limit_l_max 24
_diffrn_reflns_limit_l_min -21
_diffrn_reflns_number 17030
_diffrn_reflns_point_group_measured_fraction_full 0.936
_diffrn_reflns_point_group_measured_fraction_max 0.990
_diffrn_reflns_theta_full 25.242
_diffrn_reflns_theta_max 24.718
_diffrn_reflns_theta_min 1.815
_exptl_absorpt_coefficient_mu 0.157
_exptl_absorpt_correction_T_max 0.8619
_exptl_absorpt_correction_T_min 0.7919
_exptl_absorpt_correction_type multi-scan
_exptl_absorpt_process_details
;
SADABS (Sheldrick, 2012<i>a</i>)
;
_exptl_crystal_colour colourless
_exptl_crystal_density_diffrn 1.126
_exptl_crystal_description block
_exptl_crystal_F_000 848
_exptl_crystal_size_max 0.50
_exptl_crystal_size_mid 0.30
_exptl_crystal_size_min 0.25
_refine_diff_density_max 0.355
_refine_diff_density_min -0.241
_refine_diff_density_rms 0.038
_refine_ls_extinction_coef 0.0057(11)
_refine_ls_extinction_expression Fc^*^=kFc[1+0.001xFc^2^\l^3^/sin(2\q)]^-1/4^
_refine_ls_extinction_method SHELXL
_refine_ls_goodness_of_fit_ref 1.031
_refine_ls_hydrogen_treatment constr
_refine_ls_matrix_type full
_refine_ls_number_parameters 283
_refine_ls_number_reflns 3894
_refine_ls_number_restraints 119
_refine_ls_restrained_S_all 1.071
_refine_ls_R_factor_all 0.0639
_refine_ls_R_factor_gt 0.0517
_refine_ls_shift/su_max 0.000
_refine_ls_shift/su_mean 0.000
_refine_ls_structure_factor_coef Fsqd
_refine_ls_weighting_details 'w=1/[\s^2^(Fo^2^)+(0.0794P)^2^+0.9076P] where P=(Fo^2^+2Fc^2^)/3'
_refine_ls_weighting_scheme calc
_refine_ls_wR_factor_gt 0.1452
_refine_ls_wR_factor_ref 0.1564
_reflns_Friedel_coverage 0.000
_reflns_Friedel_fraction_full .
_reflns_Friedel_fraction_max .
_reflns_number_gt 3112
_reflns_number_total 3894
_reflns_threshold_expression 'I > 2\s(I)'
_cod_data_source_file ncomms8793-s3.cif
_cod_data_source_block FormA_RT
_cod_database_code 1548159
_shelx_space_group_comment
;
The symmetry employed for this shelxl refinement is uniquely defined
by the following loop, which should always be used as a source of
symmetry information in preference to the above space-group names.
They are only intended as comments.
;

loop_
_space_group_symop_operation_xyz
'x, y, z'
'-x, y+1/2, -z+1/2'
'-x, -y, -z'
'x, -y-1/2, z-1/2'

loop_
_atom_site_label
_atom_site_type_symbol
_atom_site_fract_x
_atom_site_fract_y
_atom_site_fract_z
_atom_site_U_iso_or_equiv
_atom_site_adp_type
_atom_site_occupancy
_atom_site_site_symmetry_order
_atom_site_calc_flag
_atom_site_refinement_flags_posn
_atom_site_refinement_flags_adp
_atom_site_refinement_flags_occupancy
_atom_site_disorder_assembly
_atom_site_disorder_group
S1 S 0.27030(5) 0.67054(6) 0.15912(3) 0.0633(2) Uani 1 1 d D . . . .
O2 O 0.44334(15) 0.74318(14) 0.26492(7) 0.0593(4) Uani 1 1 d D . . . .
O3 O 0.2049(2) 0.5206(3) 0.06079(13) 0.1273(10) Uani 1 1 d D . . . .
N4 N 0.47273(16) 0.53054(16) 0.22897(8) 0.0498(4) Uani 1 1 d D . . . .
H4 H 0.4725 0.4456 0.2386 0.060 Uiso 1 1 calc R U . . .
C7 C 0.0439(3) 0.6143(5) 0.1241(2) 0.1272(15) Uani 1 1 d D . . . .
H7A H 0.0420 0.6703 0.1630 0.153 Uiso 1 1 calc R U . . .
C5 C -0.0138(5) 0.6930(7) 0.0718(3) 0.207(3) Uani 1 1 d D . . . .
H5A H 0.0319 0.7734 0.0627 0.311 Uiso 1 1 calc R U . . .
H5B H -0.0931 0.7182 0.0855 0.311 Uiso 1 1 calc R U . . .
H5C H -0.0174 0.6381 0.0338 0.311 Uiso 1 1 calc R U . . .
C6 C -0.0159(5) 0.4805(6) 0.1401(4) 0.254(4) Uani 1 1 d D . . . .
H6A H -0.0488 0.4426 0.1018 0.380 Uiso 1 1 calc R U . . .
H6B H -0.0785 0.4951 0.1715 0.380 Uiso 1 1 calc R U . . .
H6C H 0.0417 0.4188 0.1571 0.380 Uiso 1 1 calc R U . . .
C8 C 0.1736(3) 0.5876(3) 0.10585(15) 0.0870(9) Uani 1 1 d D . . . .
C9 C 0.41269(19) 0.6315(2) 0.12655(10) 0.0502(5) Uani 1 1 d D . . . .
C10 C 0.4419(2) 0.6662(2) 0.06313(11) 0.0591(6) Uani 1 1 d D . . . .
H10 H 0.3866 0.7116 0.0384 0.071 Uiso 1 1 calc R U . . .
C11 C 0.5516(2) 0.6337(2) 0.03693(11) 0.0649(6) Uani 1 1 d D . . . .
H11 H 0.5700 0.6561 -0.0056 0.078 Uiso 1 1 calc R U . . .
C12 C 0.6343(2) 0.5683(3) 0.07344(12) 0.0654(6) Uani 1 1 d D . . . .
H12 H 0.7081 0.5451 0.0555 0.079 Uiso 1 1 calc R U . . .
C13 C 0.6077(2) 0.5371(2) 0.13699(11) 0.0579(6) Uani 1 1 d D . . . .
H13 H 0.6647 0.4947 0.1618 0.069 Uiso 1 1 calc R U . . .
C14 C 0.49728(19) 0.56798(19) 0.16399(9) 0.0467(5) Uani 1 1 d D . . . .
C15 C 0.44965(19) 0.62133(19) 0.27655(10) 0.0484(5) Uani 1 1 d D . . . .
C16 C 0.4351(2) 0.5635(2) 0.34458(10) 0.0572(6) Uani 1 1 d D U . . .
C17 C 0.3772(3) 0.6685(3) 0.38887(12) 0.0753(7) Uani 1 1 d D U . . .
H17A H 0.3810 0.6364 0.4329 0.090 Uiso 1 1 calc R U . . .
H17B H 0.4227 0.7521 0.3859 0.090 Uiso 1 1 calc R U . . .
C18 C 0.2504(3) 0.6987(4) 0.37417(17) 0.0994(10) Uani 1 1 d D U . . .
H18A H 0.2472 0.7435 0.3327 0.119 Uiso 1 1 calc R U . . .
H18B H 0.2181 0.7605 0.4064 0.119 Uiso 1 1 calc R U . . .
C19 C 0.1739(3) 0.5713(5) 0.3728(2) 0.1209(13) Uani 1 1 d D U . . .
H19A H 0.1663 0.5342 0.4160 0.145 Uiso 1 1 calc R U . . .
H19B H 0.0948 0.5945 0.3585 0.145 Uiso 1 1 calc R U . . .
C20 C 0.2278(3) 0.4657(4) 0.32845(18) 0.1048(11) Uani 1 1 d D U . . .
H20A H 0.2253 0.4981 0.2845 0.126 Uiso 1 1 calc R U . . .
H20B H 0.1809 0.3831 0.3314 0.126 Uiso 1 1 calc R U . . .
C21 C 0.3561(3) 0.4344(3) 0.34527(13) 0.0777(8) Uani 1 1 d D U . . .
H21A H 0.3887 0.3693 0.3146 0.093 Uiso 1 1 calc R U . . .
H21B H 0.3576 0.3934 0.3877 0.093 Uiso 1 1 calc R U . . .
C22 C 0.5583(3) 0.5167(3) 0.36898(13) 0.0736(7) Uani 1 1 d D . . . .
H22A H 0.5452 0.4723 0.4102 0.088 Uiso 1 1 calc R U . A 1
H22B H 0.5889 0.4485 0.3393 0.088 Uiso 1 1 calc R U . A 1
C23A C 0.6550(3) 0.6221(3) 0.37731(14) 0.0869(8) Uani 0.6 1 d D U P B 1
H23A H 0.6180 0.7022 0.3972 0.104 Uiso 0.6 1 calc R U P B 1
C24A C 0.7255(8) 0.6698(12) 0.3176(4) 0.118(4) Uani 0.6 1 d D U P B 1
H24A H 0.6700 0.7040 0.2864 0.142 Uiso 0.6 1 calc R U P B 1
H24B H 0.7768 0.7444 0.3297 0.142 Uiso 0.6 1 calc R U P B 1
C26A C 0.7345(7) 0.5547(7) 0.4281(3) 0.099(2) Uani 0.6 1 d D U P B 1
H26A H 0.6845 0.5254 0.4642 0.118 Uiso 0.6 1 calc R U P B 1
H26B H 0.7714 0.4745 0.4094 0.118 Uiso 0.6 1 calc R U P B 1
C25A C 0.8008(8) 0.5613(10) 0.2863(4) 0.158(3) Uani 0.6 1 d D U P B 1
H25A H 0.8392 0.5972 0.2482 0.237 Uiso 0.6 1 calc R U P B 1
H25B H 0.7512 0.4860 0.2748 0.237 Uiso 0.6 1 calc R U P B 1
H25C H 0.8601 0.5313 0.3157 0.237 Uiso 0.6 1 calc R U P B 1
C27A C 0.8297(6) 0.6451(7) 0.4526(3) 0.116(2) Uani 0.6 1 d D U P B 1
H27A H 0.8638 0.6051 0.4900 0.174 Uiso 0.6 1 calc R U P B 1
H27B H 0.7961 0.7319 0.4636 0.174 Uiso 0.6 1 calc R U P B 1
H27C H 0.8905 0.6565 0.4199 0.174 Uiso 0.6 1 calc R U P B 1
C23B C 0.6550(3) 0.6221(3) 0.37731(14) 0.0869(8) Uani 0.4 1 d D U P B 2
H23B H 0.6127 0.7089 0.3801 0.104 Uiso 0.4 1 calc R U P B 2
C24B C 0.7288(11) 0.6297(16) 0.3136(4) 0.095(4) Uani 0.4 1 d D U P B 2
H24C H 0.7661 0.5420 0.3067 0.114 Uiso 0.4 1 calc R U P B 2
H24D H 0.6735 0.6432 0.2790 0.114 Uiso 0.4 1 calc R U P B 2
C26B C 0.7367(10) 0.6206(11) 0.4360(4) 0.099(4) Uani 0.4 1 d D U P B 2
H26C H 0.7836 0.7032 0.4360 0.119 Uiso 0.4 1 calc R U P B 2
H26D H 0.6875 0.6200 0.4750 0.119 Uiso 0.4 1 calc R U P B 2
C25B C 0.8246(10) 0.7365(13) 0.3071(6) 0.154(4) Uani 0.4 1 d D U P B 2
H25D H 0.8544 0.7386 0.2635 0.230 Uiso 0.4 1 calc R U P B 2
H25E H 0.8885 0.7153 0.3353 0.230 Uiso 0.4 1 calc R U P B 2
H25F H 0.7919 0.8236 0.3183 0.230 Uiso 0.4 1 calc R U P B 2
C27B C 0.8187(9) 0.5019(10) 0.4371(5) 0.119(3) Uani 0.4 1 d D U P B 2
H27D H 0.8458 0.4881 0.4801 0.179 Uiso 0.4 1 calc R U P B 2
H27E H 0.8860 0.5187 0.4089 0.179 Uiso 0.4 1 calc R U P B 2
H27F H 0.7774 0.4223 0.4230 0.179 Uiso 0.4 1 calc R U P B 2

loop_
_atom_site_aniso_label
_atom_site_aniso_U_11
_atom_site_aniso_U_22
_atom_site_aniso_U_33
_atom_site_aniso_U_23
_atom_site_aniso_U_13
_atom_site_aniso_U_12
S1 0.0644(4) 0.0674(4) 0.0582(4) -0.0081(3) 0.0006(3) 0.0052(3)
O2 0.0912(11) 0.0383(8) 0.0482(9) 0.0004(6) 0.0043(7) -0.0011(7)
O3 0.0836(14) 0.177(3) 0.1208(19) -0.0829(19) 0.0123(13) -0.0272(15)
N4 0.0708(11) 0.0358(8) 0.0427(10) 0.0019(7) 0.0046(8) -0.0014(8)
C7 0.067(2) 0.181(4) 0.134(3) -0.060(3) -0.008(2) 0.001(2)
C5 0.124(4) 0.240(7) 0.260(8) -0.076(6) -0.054(5) 0.062(4)
C6 0.107(4) 0.247(8) 0.403(12) -0.056(8) 0.086(6) -0.064(5)
C8 0.0674(17) 0.109(2) 0.085(2) -0.0289(18) 0.0051(14) -0.0071(16)
C9 0.0633(13) 0.0421(10) 0.0453(12) -0.0035(9) 0.0000(9) -0.0050(9)
C10 0.0768(15) 0.0539(13) 0.0466(13) 0.0030(10) -0.0034(11) -0.0090(11)
C11 0.0859(17) 0.0647(14) 0.0435(13) -0.0022(11) 0.0078(12) -0.0218(13)
C12 0.0666(15) 0.0695(15) 0.0595(15) -0.0136(12) 0.0149(12) -0.0142(12)
C13 0.0622(13) 0.0578(13) 0.0536(13) -0.0064(10) 0.0024(10) -0.0007(10)
C14 0.0617(12) 0.0367(10) 0.0414(11) -0.0033(8) 0.0037(9) -0.0074(9)
C15 0.0596(12) 0.0387(11) 0.0467(12) 0.0013(9) 0.0017(9) -0.0023(9)
C16 0.0785(15) 0.0489(12) 0.0439(12) 0.0051(9) 0.0062(10) 0.0014(10)
C17 0.110(2) 0.0617(15) 0.0535(15) 0.0025(11) 0.0176(13) 0.0115(14)
C18 0.105(2) 0.099(2) 0.093(2) 0.0134(18) 0.0306(18) 0.0221(19)
C19 0.088(2) 0.153(3) 0.121(3) 0.023(3) 0.025(2) 0.004(2)
C20 0.106(2) 0.107(2) 0.101(2) 0.0227(19) 0.0078(19) -0.0416(19)
C21 0.118(2) 0.0560(14) 0.0581(15) 0.0154(12) 0.0242(14) -0.0058(14)
C22 0.101(2) 0.0614(15) 0.0588(15) 0.0076(12) -0.0017(13) 0.0135(14)
C23A 0.096(2) 0.0787(18) 0.0869(19) -0.0068(15) -0.0215(15) 0.0111(16)
C24A 0.106(6) 0.133(9) 0.117(5) 0.046(4) -0.044(4) -0.052(5)
C26A 0.101(4) 0.117(6) 0.079(4) -0.001(4) -0.029(3) 0.006(4)
C25A 0.136(6) 0.221(10) 0.116(6) -0.016(6) -0.002(5) -0.006(6)
C27A 0.116(5) 0.136(5) 0.097(4) -0.016(4) -0.032(4) -0.005(4)
C23B 0.096(2) 0.0787(18) 0.0869(19) -0.0068(15) -0.0215(15) 0.0111(16)
C24B 0.110(8) 0.083(7) 0.093(6) 0.005(5) -0.034(5) -0.017(5)
C26B 0.108(7) 0.101(7) 0.089(6) -0.032(5) -0.023(5) 0.019(6)
C25B 0.158(9) 0.152(10) 0.151(9) 0.027(8) -0.024(7) -0.042(8)
C27B 0.127(7) 0.122(7) 0.109(7) -0.006(5) -0.035(6) 0.024(6)

loop_
_atom_type_symbol
_atom_type_description
_atom_type_scat_dispersion_real
_atom_type_scat_dispersion_imag
_atom_type_scat_source
C C 0.0033 0.0016 'International Tables Vol C Tables 4.2.6.8 and 6.1.1.4'
H H 0.0000 0.0000 'International Tables Vol C Tables 4.2.6.8 and 6.1.1.4'
N N 0.0061 0.0033 'International Tables Vol C Tables 4.2.6.8 and 6.1.1.4'
O O 0.0106 0.0060 'International Tables Vol C Tables 4.2.6.8 and 6.1.1.4'
S S 0.1246 0.1234 'International Tables Vol C Tables 4.2.6.8 and 6.1.1.4'

loop_
_geom_angle_atom_site_label_1
_geom_angle_atom_site_label_2
_geom_angle_atom_site_label_3
_geom_angle
_geom_angle_site_symmetry_1
_geom_angle_site_symmetry_3
C9 S1 C8 102.85(12) . .
C15 N4 C14 123.55(16) . .
C5 C7 C6 114.5(5) . .
C5 C7 C8 109.7(4) . .
C6 C7 C8 108.8(4) . .
O3 C8 C7 123.8(3) . .
O3 C8 S1 125.0(2) . .
C7 C8 S1 111.2(2) . .
C14 C9 C10 119.4(2) . .
C14 C9 S1 120.48(16) . .
C10 C9 S1 120.13(18) . .
C11 C10 C9 120.5(2) . .
C12 C11 C10 120.1(2) . .
C11 C12 C13 119.9(2) . .
C12 C13 C14 120.8(2) . .
C13 C14 C9 119.26(19) . .
C13 C14 N4 118.80(19) . .
C9 C14 N4 121.92(18) . .
O2 C15 N4 120.87(18) . .
O2 C15 C16 122.76(18) . .
N4 C15 C16 116.35(17) . .
C17 C16 C15 109.97(18) . .
C17 C16 C21 108.4(2) . .
C15 C16 C21 111.33(19) . .
C17 C16 C22 112.1(2) . .
C15 C16 C22 109.54(19) . .
C21 C16 C22 105.5(2) . .
C18 C17 C16 114.1(2) . .
C17 C18 C19 112.4(3) . .
C20 C19 C18 111.2(3) . .
C19 C20 C21 111.6(3) . .
C20 C21 C16 112.1(2) . .
C23A C22 C16 118.7(2) . .
C22 C23A C24A 118.4(5) . .
C22 C23A C26A 102.1(3) . .
C24A C23A C26A 113.0(4) . .
C25A C24A C23A 114.1(7) . .
C27A C26A C23A 113.9(5) . .

loop_
_geom_bond_atom_site_label_1
_geom_bond_atom_site_label_2
_geom_bond_distance
_geom_bond_site_symmetry_2
S1 C9 1.764(2) .
S1 C8 1.768(3) .
O2 C15 1.227(2) .
O3 C8 1.193(3) .
N4 C15 1.355(3) .
N4 C14 1.422(3) .
C7 C5 1.494(7) .
C7 C6 1.514(4) .
C7 C8 1.519(4) .
C9 C14 1.390(3) .
C9 C10 1.394(3) .
C10 C11 1.374(3) .
C11 C12 1.372(4) .
C12 C13 1.383(3) .
C13 C14 1.383(3) .
C15 C16 1.530(3) .
C16 C17 1.522(3) .
C16 C21 1.550(3) .
C16 C22 1.554(4) .
C17 C18 1.491(4) .
C18 C19 1.521(5) .
C19 C20 1.508(5) .
C20 C21 1.521(5) .
C22 C23A 1.515(4) .
C23A C24A 1.531(4) .
C23A C26A 1.548(5) .
C24A C25A 1.502(10) .
C26A C27A 1.488(7) .
C24B C25B 1.509(10) .
C26B C27B 1.489(7) .
